data_1516979
loop_
_publ_author_name
'Fern\'andez-Moreira, Vanesa'
'Marzo, Isabel'
'Gimeno, M. Concepci\'on'

_publ_section_title
;
 Luminescent Re(i) and Re(i)/Au(i) complexes as cooperative partners in
 cell imaging and cancer therapy
;
_journal_issue 11
_journal_name_full 'Chem. Sci.'
_journal_page_first 4434
_journal_paper_doi 10.1039/C4SC01684J
_journal_volume 5
_journal_year 2014
_chemical_formula_sum 'C37 H31 Au F3 N4 O6.5 P Re S'
_chemical_formula_weight 1138.85
_chemical_name_systematic
; 
 ? 
;
_space_group_IT_number 2
_symmetry_cell_setting triclinic
_symmetry_space_group_name_Hall '-P 1'
_symmetry_space_group_name_H-M 'P -1'
_atom_sites_solution_hydrogens geom
_atom_sites_solution_primary direct
_atom_sites_solution_secondary difmap
_audit_creation_method SHELXL-97
_cell_angle_alpha 95.9470(10)
_cell_angle_beta 99.8470(10)
_cell_angle_gamma 102.1570(10)
_cell_formula_units_Z 4
_cell_length_a 13.0494(2)
_cell_length_b 13.4519(2)
_cell_length_c 22.5256(4)
_cell_measurement_reflns_used 43821
_cell_measurement_temperature 100(2)
_cell_measurement_theta_max 28.8471
_cell_measurement_theta_min 4.2246
_cell_volume 3768.28(11)
_computing_cell_refinement
;
CrysAlisPro, Agilent Technologies,
Version 1.171.35.21 (release 20-01-2012 CrysAlis171 .NET)
(compiled Jan 23 2012,18:06:46)
;
_computing_data_collection
;
CrysAlisPro, Agilent Technologies,
Version 1.171.35.21 (release 20-01-2012 CrysAlis171 .NET)
(compiled Jan 23 2012,18:06:46)
;
_computing_data_reduction
;
CrysAlisPro, Agilent Technologies,
Version 1.171.35.21 (release 20-01-2012 CrysAlis171 .NET)
(compiled Jan 23 2012,18:06:46)
;
_computing_molecular_graphics XP
_computing_publication_material XCIF
_computing_structure_refinement 'SHELXL-97 (Sheldrick, 1997)'
_computing_structure_solution 'SHELXS-97 (Sheldrick, 1990)'
_diffrn_ambient_temperature 100(2)
_diffrn_detector_area_resol_mean 16.0655
_diffrn_measured_fraction_theta_full 0.994
_diffrn_measured_fraction_theta_max 0.994
_diffrn_measurement_device_type 'Xcalibur, Sapphire3'
_diffrn_measurement_method '\w rotations'
_diffrn_radiation_monochromator graphite
_diffrn_radiation_source 'fine-focus sealed tube'
_diffrn_radiation_type MoK\a
_diffrn_radiation_wavelength 0.71073
_diffrn_reflns_av_R_equivalents 0.0299
_diffrn_reflns_av_sigmaI/netI 0.0207
_diffrn_reflns_limit_h_max 15
_diffrn_reflns_limit_h_min -15
_diffrn_reflns_limit_k_max 16
_diffrn_reflns_limit_k_min -16
_diffrn_reflns_limit_l_max 27
_diffrn_reflns_limit_l_min -27
_diffrn_reflns_number 72134
_diffrn_reflns_theta_full 25.50
_diffrn_reflns_theta_max 25.50
_diffrn_reflns_theta_min 4.23
_exptl_absorpt_coefficient_mu 7.264
_exptl_absorpt_correction_T_max 0.2979
_exptl_absorpt_correction_T_min 0.1796
_exptl_absorpt_correction_type multi-scan
_exptl_absorpt_process_details
;
CrysAlisPro, Agilent Technologies,
Version 1.171.35.21 (release 20-01-2012 CrysAlis171 .NET)
(compiled Jan 23 2012,18:06:46)
Empirical absorption correction using spherical harmonics,
 implemented in SCALE3 ABSPACK scaling algorithm.
;
_exptl_crystal_colour prism
_exptl_crystal_density_diffrn 2.007
_exptl_crystal_density_method 'not measured'
_exptl_crystal_description yellow
_exptl_crystal_F_000 2180
_exptl_crystal_size_max 0.36
_exptl_crystal_size_mid 0.34
_exptl_crystal_size_min 0.22
_refine_diff_density_max 1.144
_refine_diff_density_min -0.840
_refine_diff_density_rms 0.113
_refine_ls_extinction_method none
_refine_ls_goodness_of_fit_ref 1.103
_refine_ls_hydrogen_treatment constr
_refine_ls_matrix_type full
_refine_ls_number_parameters 984
_refine_ls_number_reflns 13940
_refine_ls_number_restraints 0
_refine_ls_restrained_S_all 1.103
_refine_ls_R_factor_all 0.0261
_refine_ls_R_factor_gt 0.0240
_refine_ls_shift/su_max 0.003
_refine_ls_shift/su_mean 0.000
_refine_ls_structure_factor_coef Fsqd
_refine_ls_weighting_details 'calc w=1/[\s^2^(Fo^2^)+(0.0156P)^2^+14.5338P] where P=(Fo^2^+2Fc^2^)/3'
_refine_ls_weighting_scheme calc
_refine_ls_wR_factor_gt 0.0525
_refine_ls_wR_factor_ref 0.0533
_reflns_number_gt 13238
_reflns_number_total 13940
_reflns_threshold_expression >2sigma(I)
_cod_data_source_file c4sc01684j2.cif
_cod_data_source_block c332
_cod_depositor_comments
;
The following automatic conversions were performed:

'_symmetry_cell_setting' value 'Triclinic' changed to 'triclinic'
according to
/usr/data/users/saulius/crontab/automatic-downloads/rss-feeds/RSC/lib/dictionaries/cif_core.dic
dictionary named 'cif_core.dic' version 2.4.2 from 2011-04-26.

Automatic conversion script
Id: cif_fix_values 2281 2013-09-26 08:29:07Z andrius 

 Adding full bibliography for 1516976--1516979.cif.

The following automatic conversions were performed:

'_exptl_absorpt_correction_type' value 'multi-scans' was replaced
with the value 'multi-scan' as specified in the replacement file
'src/cod-tools/trunk/data/replacement-values/replacement_values.lst'.

Automatic conversion script
Id: cif_fix_values 5376 2017-05-30 11:51:03Z andrius 
;
_cod_original_cell_volume 3768.28(10)
_cod_original_sg_symbol_H-M P-1
_cod_original_formula_sum 'C37 H31 Au F3 N4 O6.50 P Re S'
_cod_database_code 1516979

loop_
_symmetry_equiv_pos_as_xyz
'x, y, z'
'-x, -y, -z'

loop_
_atom_site_label
_atom_site_type_symbol
_atom_site_fract_x
_atom_site_fract_y
_atom_site_fract_z
_atom_site_U_iso_or_equiv
_atom_site_adp_type
_atom_site_occupancy
_atom_site_symmetry_multiplicity
_atom_site_calc_flag
_atom_site_refinement_flags
Au1 Au 0.797418(12) 0.213804(12) 0.599116(7) 0.01560(4) Uani 1 1 d .
Re1 Re 1.065724(12) 0.198631(12) 0.398590(7) 0.01328(4) Uani 1 1 d .
C1 C 1.1323(3) 0.0851(3) 0.40479(19) 0.0198(9) Uani 1 1 d .
C2 C 1.1012(3) 0.2031(3) 0.3191(2) 0.0187(9) Uani 1 1 d .
C3 C 0.9334(3) 0.1046(3) 0.35900(19) 0.0207(9) Uani 1 1 d .
O1 O 1.1780(3) 0.0211(2) 0.40849(16) 0.0312(8) Uani 1 1 d .
O2 O 1.1198(3) 0.2007(2) 0.27113(14) 0.0272(7) Uani 1 1 d .
O3 O 0.8550(3) 0.0479(3) 0.33470(15) 0.0334(8) Uani 1 1 d .
N1 N 1.2053(3) 0.3133(2) 0.44774(15) 0.0140(7) Uani 1 1 d .
N2 N 1.0145(3) 0.3427(3) 0.40379(15) 0.0146(7) Uani 1 1 d .
C4 C 1.3002(3) 0.2937(3) 0.46891(19) 0.0181(9) Uani 1 1 d .
H4 H 1.3097 0.2263 0.4590 0.022 Uiso 1 1 calc R
C5 C 1.3854(3) 0.3670(3) 0.5045(2) 0.0238(10) Uani 1 1 d .
H5 H 1.4512 0.3499 0.5194 0.029 Uiso 1 1 calc R
C6 C 1.3723(4) 0.4651(3) 0.5177(2) 0.0258(10) Uani 1 1 d .
H6 H 1.4291 0.5171 0.5421 0.031 Uiso 1 1 calc R
C7 C 1.2759(3) 0.4872(3) 0.4951(2) 0.0214(9) Uani 1 1 d .
H7 H 1.2660 0.5549 0.5035 0.026 Uiso 1 1 calc R
C8 C 1.1936(3) 0.4107(3) 0.46019(18) 0.0149(8) Uani 1 1 d .
C9 C 1.0875(3) 0.4267(3) 0.43432(18) 0.0160(8) Uani 1 1 d .
C10 C 1.0633(3) 0.5231(3) 0.4406(2) 0.0199(9) Uani 1 1 d .
H10 H 1.1162 0.5821 0.4609 0.024 Uiso 1 1 calc R
C11 C 0.9611(4) 0.5309(3) 0.4167(2) 0.0262(10) Uani 1 1 d .
H11 H 0.9428 0.5957 0.4208 0.031 Uiso 1 1 calc R
C12 C 0.8861(3) 0.4453(3) 0.3873(2) 0.0227(9) Uani 1 1 d .
H12 H 0.8152 0.4496 0.3713 0.027 Uiso 1 1 calc R
C13 C 0.9152(3) 0.3520(3) 0.38108(18) 0.0176(9) Uani 1 1 d .
H13 H 0.8633 0.2927 0.3601 0.021 Uiso 1 1 calc R
N3 N 1.0217(3) 0.1960(3) 0.48724(15) 0.0156(7) Uani 1 1 d .
N4 N 0.9235(3) 0.1993(3) 0.55860(16) 0.0169(7) Uani 1 1 d .
C14 C 1.0818(3) 0.1856(3) 0.5415(2) 0.0213(9) Uani 1 1 d .
H14 H 1.1533 0.1776 0.5473 0.026 Uiso 1 1 calc R
C15 C 1.0228(3) 0.1884(4) 0.5857(2) 0.0229(10) Uani 1 1 d .
H15 H 1.0458 0.1837 0.6275 0.028 Uiso 1 1 calc R
C16 C 0.9266(3) 0.2039(3) 0.49998(19) 0.0159(8) Uani 1 1 d .
H16 H 0.8684 0.2120 0.4707 0.019 Uiso 1 1 calc R
P1 P 0.66476(8) 0.23839(8) 0.64551(5) 0.0143(2) Uani 1 1 d .
C21 C 0.6624(3) 0.3731(3) 0.65600(18) 0.0166(8) Uani 1 1 d .
C22 C 0.7599(3) 0.4443(3) 0.6680(2) 0.0206(9) Uani 1 1 d .
H22 H 0.8244 0.4215 0.6702 0.025 Uiso 1 1 calc R
C23 C 0.7635(4) 0.5485(3) 0.6769(2) 0.0249(10) Uani 1 1 d .
H23 H 0.8306 0.5969 0.6860 0.030 Uiso 1 1 calc R
C24 C 0.6702(4) 0.5826(3) 0.6726(2) 0.0262(10) Uani 1 1 d .
H24 H 0.6728 0.6541 0.6779 0.031 Uiso 1 1 calc R
C25 C 0.5732(4) 0.5122(4) 0.6607(2) 0.0278(10) Uani 1 1 d .
H25 H 0.5089 0.5356 0.6579 0.033 Uiso 1 1 calc R
C26 C 0.5685(4) 0.4078(3) 0.6528(2) 0.0243(10) Uani 1 1 d .
H26 H 0.5013 0.3598 0.6451 0.029 Uiso 1 1 calc R
C31 C 0.6817(3) 0.2002(3) 0.72086(19) 0.0173(9) Uani 1 1 d .
C32 C 0.6770(3) 0.0960(3) 0.7245(2) 0.0227(9) Uani 1 1 d .
H32 H 0.6674 0.0488 0.6884 0.027 Uiso 1 1 calc R
C33 C 0.6862(4) 0.0619(4) 0.7805(2) 0.0283(11) Uani 1 1 d .
H33 H 0.6807 -0.0091 0.7828 0.034 Uiso 1 1 calc R
C34 C 0.7035(4) 0.1308(4) 0.8330(2) 0.0266(10) Uani 1 1 d .
H34 H 0.7115 0.1072 0.8715 0.032 Uiso 1 1 calc R
C35 C 0.7094(4) 0.2338(4) 0.8301(2) 0.0251(10) Uani 1 1 d .
H35 H 0.7210 0.2805 0.8666 0.030 Uiso 1 1 calc R
C36 C 0.6983(3) 0.2696(3) 0.7740(2) 0.0207(9) Uani 1 1 d .
H36 H 0.7019 0.3404 0.7720 0.025 Uiso 1 1 calc R
C41 C 0.5321(3) 0.1658(3) 0.6074(2) 0.0172(9) Uani 1 1 d .
C42 C 0.4525(3) 0.1364(4) 0.6410(2) 0.0254(10) Uani 1 1 d .
H42 H 0.4672 0.1557 0.6840 0.031 Uiso 1 1 calc R
C43 C 0.3533(4) 0.0797(4) 0.6117(2) 0.0342(12) Uani 1 1 d .
H43 H 0.2991 0.0603 0.6344 0.041 Uiso 1 1 calc R
C44 C 0.3316(4) 0.0507(4) 0.5495(2) 0.0306(11) Uani 1 1 d .
H44 H 0.2632 0.0101 0.5297 0.037 Uiso 1 1 calc R
C45 C 0.4095(4) 0.0805(3) 0.5156(2) 0.0269(10) Uani 1 1 d .
H45 H 0.3941 0.0616 0.4726 0.032 Uiso 1 1 calc R
C46 C 0.5100(3) 0.1382(3) 0.5450(2) 0.0217(9) Uani 1 1 d .
H46 H 0.5636 0.1586 0.5222 0.026 Uiso 1 1 calc R
Au2 Au 0.798946(12) 0.694010(12) 0.086751(7) 0.01406(4) Uani 1 1 d .
Re2 Re 1.059732(12) 0.711049(12) -0.117824(7) 0.01342(4) Uani 1 1 d .
C47 C 0.9238(4) 0.6198(3) -0.15548(19) 0.0211(9) Uani 1 1 d .
C48 C 1.0918(3) 0.7256(3) -0.1974(2) 0.0206(9) Uani 1 1 d .
C49 C 1.1226(3) 0.5947(3) -0.11918(19) 0.0190(9) Uani 1 1 d .
O4 O 0.8442(3) 0.5629(3) -0.17576(15) 0.0330(8) Uani 1 1 d .
O5 O 1.1086(3) 0.7305(3) -0.24542(14) 0.0298(8) Uani 1 1 d .
O6 O 1.1638(3) 0.5272(2) -0.11969(15) 0.0296(7) Uani 1 1 d .
N5 N 1.0132(3) 0.8569(3) -0.10443(15) 0.0142(7) Uani 1 1 d .
N6 N 1.2027(3) 0.8196(3) -0.06674(15) 0.0156(7) Uani 1 1 d .
C50 C 0.9154(3) 0.8711(3) -0.12566(19) 0.0184(9) Uani 1 1 d .
H50 H 0.8626 0.8149 -0.1493 0.022 Uiso 1 1 calc R
C51 C 0.8888(4) 0.9652(3) -0.1142(2) 0.0224(9) Uani 1 1 d .
H51 H 0.8187 0.9727 -0.1293 0.027 Uiso 1 1 calc R
C52 C 0.9657(4) 1.0472(3) -0.0807(2) 0.0226(10) Uani 1 1 d .
H52 H 0.9497 1.1124 -0.0731 0.027 Uiso 1 1 calc R
C53 C 1.0664(3) 1.0335(3) -0.05843(19) 0.0194(9) Uani 1 1 d .
H53 H 1.1204 1.0894 -0.0354 0.023 Uiso 1 1 calc R
C54 C 1.0879(3) 0.9371(3) -0.06996(18) 0.0158(8) Uani 1 1 d .
C55 C 1.1919(3) 0.9150(3) -0.04694(18) 0.0150(8) Uani 1 1 d .
C56 C 1.2746(3) 0.9852(3) -0.0067(2) 0.0221(9) Uani 1 1 d .
H56 H 1.2656 1.0513 0.0074 0.026 Uiso 1 1 calc R
C57 C 1.3698(4) 0.9580(4) 0.0125(2) 0.0258(10) Uani 1 1 d .
H57 H 1.4263 1.0045 0.0407 0.031 Uiso 1 1 calc R
C58 C 1.3819(3) 0.8625(3) -0.0096(2) 0.0236(10) Uani 1 1 d .
H58 H 1.4474 0.8430 0.0022 0.028 Uiso 1 1 calc R
C59 C 1.2971(3) 0.7958(3) -0.04944(19) 0.0198(9) Uani 1 1 d .
H59 H 1.3060 0.7305 -0.0652 0.024 Uiso 1 1 calc R
N7 N 1.0200(3) 0.6970(3) -0.02871(15) 0.0145(7) Uani 1 1 d .
C61 C 1.0208(3) 0.6650(3) 0.06596(19) 0.0206(9) Uani 1 1 d .
H61 H 1.0436 0.6496 0.1056 0.025 Uiso 1 1 calc R
C62 C 0.9267(3) 0.7022(3) -0.01335(18) 0.0162(8) Uani 1 1 d .
H62 H 0.8693 0.7178 -0.0399 0.019 Uiso 1 1 calc R
N8 N 0.9228(3) 0.6832(3) 0.04341(15) 0.0157(7) Uani 1 1 d .
C60 C 1.0791(3) 0.6729(3) 0.02173(19) 0.0202(9) Uani 1 1 d .
H60 H 1.1498 0.6631 0.0251 0.024 Uiso 1 1 calc R
P2 P 0.66505(8) 0.71194(8) 0.13388(5) 0.0144(2) Uani 1 1 d .
C71 C 0.6764(3) 0.6639(3) 0.20668(19) 0.0175(9) Uani 1 1 d .
C72 C 0.6644(3) 0.5585(4) 0.2074(2) 0.0229(9) Uani 1 1 d .
H72 H 0.6512 0.5133 0.1703 0.028 Uiso 1 1 calc R
C73 C 0.6715(4) 0.5195(4) 0.2621(2) 0.0277(10) Uani 1 1 d .
H73 H 0.6625 0.4477 0.2625 0.033 Uiso 1 1 calc R
C74 C 0.6919(4) 0.5856(4) 0.3161(2) 0.0300(11) Uani 1 1 d .
H74 H 0.6965 0.5588 0.3536 0.036 Uiso 1 1 calc R
C75 C 0.7057(4) 0.6901(4) 0.3162(2) 0.0286(11) Uani 1 1 d .
H75 H 0.7208 0.7349 0.3536 0.034 Uiso 1 1 calc R
C76 C 0.6976(3) 0.7300(4) 0.2614(2) 0.0227(9) Uani 1 1 d .
H76 H 0.7065 0.8019 0.2613 0.027 Uiso 1 1 calc R
C81 C 0.6637(3) 0.8461(3) 0.15031(18) 0.0173(9) Uani 1 1 d .
C82 C 0.7607(3) 0.9175(3) 0.1675(2) 0.0220(9) Uani 1 1 d .
H82 H 0.8256 0.8959 0.1679 0.026 Uiso 1 1 calc R
C83 C 0.7637(4) 1.0201(4) 0.1840(2) 0.0268(10) Uani 1 1 d .
H83 H 0.8306 1.0682 0.1969 0.032 Uiso 1 1 calc R
C84 C 0.6703(4) 1.0530(4) 0.1818(2) 0.0285(11) Uani 1 1 d .
H84 H 0.6728 1.1237 0.1929 0.034 Uiso 1 1 calc R
C85 C 0.5729(4) 0.9828(4) 0.1635(2) 0.0325(11) Uani 1 1 d .
H85 H 0.5084 1.0056 0.1614 0.039 Uiso 1 1 calc R
C86 C 0.5690(4) 0.8796(3) 0.1480(2) 0.0254(10) Uani 1 1 d .
H86 H 0.5019 0.8315 0.1359 0.030 Uiso 1 1 calc R
C91 C 0.5343(3) 0.6453(3) 0.08970(18) 0.0155(8) Uani 1 1 d .
C92 C 0.4526(3) 0.5979(3) 0.1175(2) 0.0221(9) Uani 1 1 d .
H92 H 0.4643 0.6000 0.1605 0.027 Uiso 1 1 calc R
C93 C 0.3545(4) 0.5478(3) 0.0816(2) 0.0267(10) Uani 1 1 d .
H93 H 0.2991 0.5147 0.1001 0.032 Uiso 1 1 calc R
C94 C 0.3363(4) 0.5454(3) 0.0194(2) 0.0262(10) Uani 1 1 d .
H94 H 0.2685 0.5110 -0.0047 0.031 Uiso 1 1 calc R
C95 C 0.4171(4) 0.5935(3) -0.0082(2) 0.0237(10) Uani 1 1 d .
H95 H 0.4043 0.5926 -0.0511 0.028 Uiso 1 1 calc R
C96 C 0.5164(3) 0.6426(3) 0.02692(19) 0.0190(9) Uani 1 1 d .
H96 H 0.5720 0.6743 0.0081 0.023 Uiso 1 1 calc R
S1 S 0.39098(9) 0.21426(9) 0.11174(5) 0.0215(2) Uani 1 1 d .
O7 O 0.3005(2) 0.2315(3) 0.07132(14) 0.0281(7) Uani 1 1 d .
O8 O 0.3734(3) 0.1135(2) 0.13060(15) 0.0332(8) Uani 1 1 d .
O9 O 0.4923(3) 0.2482(4) 0.09521(18) 0.0487(11) Uani 1 1 d .
C97 C 0.4003(4) 0.2978(4) 0.1820(2) 0.0321(11) Uani 1 1 d .
F1 F 0.3134(3) 0.2688(3) 0.20568(15) 0.0551(10) Uani 1 1 d .
F2 F 0.4095(3) 0.3938(2) 0.17379(17) 0.0642(11) Uani 1 1 d .
F3 F 0.4839(2) 0.2935(2) 0.22363(14) 0.0461(8) Uani 1 1 d .
S2 S 0.38612(9) 0.72934(9) 0.60213(5) 0.0276(3) Uani 1 1 d .
O10 O 0.2964(3) 0.7623(5) 0.5772(3) 0.110(3) Uani 1 1 d .
O11 O 0.4512(6) 0.7074(4) 0.5596(3) 0.104(2) Uani 1 1 d .
O12 O 0.3685(3) 0.6533(2) 0.64125(16) 0.0329(8) Uani 1 1 d .
C98 C 0.4736(6) 0.8404(4) 0.6486(3) 0.0563(18) Uani 1 1 d .
F4 F 0.5008(3) 0.9156(2) 0.61573(15) 0.0522(9) Uani 1 1 d .
F5 F 0.5630(4) 0.8185(4) 0.6747(3) 0.146(3) Uani 1 1 d .
F6 F 0.4327(8) 0.8753(4) 0.6919(2) 0.167(4) Uani 1 1 d .
O13 O 0.9992(3) 0.2479(4) 0.74070(19) 0.0602(13) Uani 1 1 d .
C100 C 1.0089(4) 0.3390(5) 0.7638(3) 0.0474(17) Uani 1 1 d .
H10A H 1.0631 0.3530 0.8020 0.057 Uiso 1 1 calc R
H10B H 0.9401 0.3448 0.7750 0.057 Uiso 1 1 calc R
C101 C 1.0394(6) 0.4208(7) 0.7269(3) 0.070(2) Uani 1 1 d .
H10C H 1.1137 0.4263 0.7224 0.105 Uiso 1 1 calc R
H10D H 1.0324 0.4864 0.7471 0.105 Uiso 1 1 calc R
H10E H 0.9924 0.4040 0.6866 0.105 Uiso 1 1 calc R
C103 C 0.9681(4) 0.0762(4) 0.7406(2) 0.0373(13) Uani 1 1 d .
H10F H 0.9079 0.0606 0.7059 0.056 Uiso 1 1 calc R
H10G H 0.9601 0.0210 0.7659 0.056 Uiso 1 1 calc R
H10H H 1.0352 0.0818 0.7258 0.056 Uiso 1 1 calc R
C102 C 0.9699(4) 0.1735(4) 0.7769(2) 0.0395(13) Uani 1 1 d .
H10I H 0.8985 0.1740 0.7861 0.047 Uiso 1 1 calc R
H10J H 1.0226 0.1852 0.8157 0.047 Uiso 1 1 calc R

loop_
_atom_site_aniso_label
_atom_site_aniso_U_11
_atom_site_aniso_U_22
_atom_site_aniso_U_33
_atom_site_aniso_U_23
_atom_site_aniso_U_13
_atom_site_aniso_U_12
Au1 0.01459(8) 0.01522(8) 0.02028(9) 0.00631(6) 0.00780(6) 0.00540(6)
Re1 0.01308(8) 0.01165(8) 0.01526(8) 0.00099(6) 0.00425(6) 0.00253(6)
C1 0.019(2) 0.019(2) 0.018(2) 0.0002(17) 0.0034(17) -0.0018(18)
C2 0.018(2) 0.010(2) 0.027(3) -0.0018(17) 0.0041(18) 0.0025(16)
C3 0.021(2) 0.023(2) 0.018(2) 0.0022(18) 0.0077(18) 0.0048(19)
O1 0.0347(19) 0.0166(16) 0.041(2) 0.0009(14) -0.0010(15) 0.0130(15)
O2 0.0357(19) 0.0255(17) 0.0203(18) -0.0005(13) 0.0118(14) 0.0039(14)
O3 0.0219(17) 0.037(2) 0.033(2) -0.0052(15) 0.0053(14) -0.0075(15)
N1 0.0137(16) 0.0149(17) 0.0141(17) 0.0030(13) 0.0045(13) 0.0031(13)
N2 0.0169(17) 0.0159(17) 0.0127(17) 0.0035(13) 0.0048(13) 0.0050(14)
C4 0.014(2) 0.017(2) 0.025(2) 0.0053(17) 0.0059(17) 0.0037(16)
C5 0.016(2) 0.024(2) 0.029(3) 0.0066(19) 0.0006(18) 0.0035(18)
C6 0.023(2) 0.019(2) 0.027(3) 0.0000(19) -0.0021(19) -0.0037(18)
C7 0.025(2) 0.015(2) 0.022(2) 0.0004(17) 0.0052(18) 0.0012(18)
C8 0.017(2) 0.014(2) 0.015(2) 0.0025(16) 0.0058(16) 0.0044(16)
C9 0.020(2) 0.019(2) 0.011(2) 0.0049(16) 0.0059(16) 0.0057(17)
C10 0.023(2) 0.013(2) 0.025(2) 0.0028(17) 0.0078(18) 0.0048(17)
C11 0.029(2) 0.019(2) 0.038(3) 0.010(2) 0.012(2) 0.0151(19)
C12 0.019(2) 0.026(2) 0.027(2) 0.0108(19) 0.0070(18) 0.0107(19)
C13 0.019(2) 0.020(2) 0.015(2) 0.0063(17) 0.0043(16) 0.0049(17)
N3 0.0165(17) 0.0144(17) 0.0167(18) 0.0033(14) 0.0056(14) 0.0033(14)
N4 0.0136(17) 0.0169(18) 0.025(2) 0.0079(15) 0.0090(14) 0.0069(14)
C14 0.016(2) 0.029(2) 0.023(2) 0.0103(19) 0.0061(17) 0.0100(18)
C15 0.020(2) 0.034(3) 0.020(2) 0.0124(19) 0.0071(18) 0.0117(19)
C16 0.014(2) 0.016(2) 0.018(2) 0.0046(16) 0.0037(16) 0.0036(16)
P1 0.0142(5) 0.0134(5) 0.0174(5) 0.0046(4) 0.0061(4) 0.0043(4)
C21 0.020(2) 0.017(2) 0.015(2) 0.0051(16) 0.0074(16) 0.0066(17)
C22 0.022(2) 0.019(2) 0.024(2) 0.0052(18) 0.0107(18) 0.0060(18)
C23 0.032(3) 0.018(2) 0.025(2) 0.0019(18) 0.013(2) -0.0002(19)
C24 0.042(3) 0.019(2) 0.021(2) 0.0032(18) 0.012(2) 0.008(2)
C25 0.033(3) 0.026(3) 0.028(3) 0.001(2) 0.005(2) 0.017(2)
C26 0.022(2) 0.021(2) 0.029(3) 0.0017(19) 0.0031(19) 0.0074(18)
C31 0.015(2) 0.020(2) 0.019(2) 0.0066(17) 0.0047(16) 0.0051(17)
C32 0.023(2) 0.021(2) 0.024(2) 0.0068(18) 0.0025(18) 0.0055(18)
C33 0.027(2) 0.028(3) 0.033(3) 0.017(2) 0.006(2) 0.006(2)
C34 0.024(2) 0.038(3) 0.023(2) 0.013(2) 0.0051(19) 0.014(2)
C35 0.024(2) 0.040(3) 0.016(2) 0.0040(19) 0.0054(18) 0.016(2)
C36 0.019(2) 0.023(2) 0.024(2) 0.0065(18) 0.0059(17) 0.0093(18)
C41 0.015(2) 0.013(2) 0.025(2) 0.0077(17) 0.0057(17) 0.0031(16)
C42 0.021(2) 0.029(3) 0.027(3) 0.005(2) 0.0090(19) 0.0024(19)
C43 0.022(2) 0.036(3) 0.043(3) 0.009(2) 0.010(2) 0.000(2)
C44 0.022(2) 0.020(2) 0.045(3) -0.001(2) -0.003(2) 0.0039(19)
C45 0.026(2) 0.024(2) 0.030(3) 0.0000(19) -0.003(2) 0.0131(19)
C46 0.024(2) 0.019(2) 0.025(2) 0.0038(18) 0.0047(18) 0.0102(18)
Au2 0.01405(8) 0.01580(8) 0.01387(8) 0.00334(6) 0.00495(6) 0.00455(6)
Re2 0.01590(8) 0.01305(8) 0.01232(8) 0.00120(6) 0.00429(6) 0.00467(6)
C47 0.026(2) 0.021(2) 0.017(2) 0.0010(18) 0.0058(18) 0.0070(19)
C48 0.024(2) 0.014(2) 0.024(3) -0.0009(17) 0.0039(18) 0.0049(17)
C49 0.023(2) 0.018(2) 0.014(2) 0.0026(17) 0.0052(17) -0.0001(18)
O4 0.0266(18) 0.0326(19) 0.0301(19) -0.0032(15) -0.0003(15) -0.0062(15)
O5 0.044(2) 0.0321(19) 0.0158(17) 0.0045(14) 0.0139(15) 0.0081(15)
O6 0.040(2) 0.0218(17) 0.0328(19) 0.0056(14) 0.0092(15) 0.0182(15)
N5 0.0177(17) 0.0155(17) 0.0122(17) 0.0043(13) 0.0066(13) 0.0060(14)
N6 0.0184(17) 0.0171(18) 0.0146(18) 0.0042(14) 0.0076(14) 0.0071(14)
C50 0.020(2) 0.021(2) 0.015(2) 0.0030(17) 0.0032(16) 0.0073(17)
C51 0.026(2) 0.025(2) 0.023(2) 0.0099(18) 0.0062(18) 0.0157(19)
C52 0.031(2) 0.021(2) 0.024(2) 0.0076(18) 0.0117(19) 0.0169(19)
C53 0.027(2) 0.015(2) 0.019(2) 0.0041(17) 0.0098(18) 0.0064(18)
C54 0.019(2) 0.015(2) 0.015(2) 0.0047(16) 0.0071(16) 0.0058(16)
C55 0.018(2) 0.014(2) 0.014(2) 0.0014(16) 0.0073(16) 0.0038(16)
C56 0.021(2) 0.021(2) 0.023(2) -0.0025(18) 0.0056(18) 0.0045(18)
C57 0.021(2) 0.027(3) 0.026(3) -0.0021(19) 0.0033(18) 0.0016(19)
C58 0.017(2) 0.027(2) 0.027(3) 0.0056(19) 0.0027(18) 0.0071(18)
C59 0.020(2) 0.021(2) 0.020(2) 0.0021(17) 0.0054(17) 0.0078(18)
N7 0.0143(17) 0.0169(17) 0.0142(17) 0.0013(13) 0.0039(13) 0.0076(14)
C61 0.022(2) 0.028(2) 0.015(2) 0.0074(18) 0.0035(17) 0.0103(18)
C62 0.018(2) 0.015(2) 0.017(2) 0.0041(16) 0.0042(16) 0.0051(16)
N8 0.0174(17) 0.0150(17) 0.0165(18) 0.0040(14) 0.0047(14) 0.0054(14)
C60 0.017(2) 0.029(2) 0.017(2) 0.0056(18) 0.0027(17) 0.0103(18)
P2 0.0130(5) 0.0172(5) 0.0139(5) 0.0032(4) 0.0037(4) 0.0040(4)
C71 0.0122(19) 0.027(2) 0.016(2) 0.0064(17) 0.0048(16) 0.0076(17)
C72 0.022(2) 0.029(2) 0.022(2) 0.0081(19) 0.0059(18) 0.0110(19)
C73 0.028(2) 0.034(3) 0.030(3) 0.017(2) 0.009(2) 0.017(2)
C74 0.026(2) 0.052(3) 0.025(3) 0.022(2) 0.010(2) 0.024(2)
C75 0.024(2) 0.051(3) 0.015(2) 0.004(2) 0.0042(18) 0.017(2)
C76 0.020(2) 0.030(3) 0.019(2) 0.0040(19) 0.0030(17) 0.0082(19)
C81 0.022(2) 0.018(2) 0.013(2) 0.0038(16) 0.0063(16) 0.0055(17)
C82 0.020(2) 0.023(2) 0.025(2) 0.0035(18) 0.0062(18) 0.0058(18)
C83 0.030(3) 0.022(2) 0.027(3) 0.0023(19) 0.009(2) 0.0001(19)
C84 0.040(3) 0.018(2) 0.029(3) 0.0011(19) 0.010(2) 0.008(2)
C85 0.030(3) 0.030(3) 0.043(3) 0.003(2) 0.011(2) 0.015(2)
C86 0.021(2) 0.022(2) 0.033(3) 0.0014(19) 0.0053(19) 0.0047(18)
C91 0.015(2) 0.014(2) 0.018(2) 0.0029(16) 0.0020(16) 0.0066(16)
C92 0.020(2) 0.023(2) 0.025(2) 0.0071(18) 0.0049(18) 0.0063(18)
C93 0.018(2) 0.020(2) 0.041(3) 0.008(2) 0.005(2) 0.0012(18)
C94 0.023(2) 0.016(2) 0.036(3) -0.0008(19) -0.006(2) 0.0068(18)
C95 0.029(2) 0.020(2) 0.020(2) -0.0016(18) -0.0043(18) 0.0129(19)
C96 0.022(2) 0.017(2) 0.020(2) 0.0042(17) 0.0026(17) 0.0085(17)
S1 0.0216(5) 0.0296(6) 0.0168(5) 0.0085(4) 0.0047(4) 0.0105(5)
O7 0.0273(17) 0.0324(19) 0.0247(18) 0.0071(14) -0.0026(13) 0.0118(14)
O8 0.046(2) 0.0228(18) 0.032(2) 0.0066(14) 0.0017(16) 0.0148(15)
O9 0.028(2) 0.086(3) 0.044(2) 0.031(2) 0.0190(17) 0.021(2)
C97 0.033(3) 0.026(3) 0.030(3) 0.001(2) -0.003(2) 0.000(2)
F1 0.0443(19) 0.077(3) 0.0349(19) -0.0207(17) 0.0168(15) 0.0019(17)
F2 0.091(3) 0.0211(17) 0.065(2) -0.0026(16) -0.017(2) 0.0100(17)
F3 0.0437(18) 0.048(2) 0.0326(17) 0.0054(14) -0.0132(14) -0.0022(15)
S2 0.0248(6) 0.0288(6) 0.0239(6) 0.0074(5) 0.0004(5) -0.0033(5)
O10 0.024(2) 0.123(5) 0.181(6) 0.123(5) -0.021(3) -0.008(3)
O11 0.185(6) 0.033(3) 0.105(4) -0.008(3) 0.114(5) -0.006(3)
O12 0.0339(19) 0.0241(18) 0.036(2) 0.0111(15) -0.0011(15) 0.0000(14)
C98 0.093(5) 0.024(3) 0.040(4) 0.009(3) -0.002(3) -0.003(3)
F4 0.083(3) 0.0201(16) 0.043(2) 0.0075(14) 0.0012(17) -0.0019(16)
F5 0.109(4) 0.099(4) 0.161(6) 0.088(4) -0.095(4) -0.059(3)
F6 0.386(12) 0.046(3) 0.068(3) -0.013(2) 0.120(5) -0.004(4)
O13 0.043(2) 0.104(4) 0.037(2) 0.006(3) 0.0101(19) 0.025(3)
C100 0.026(3) 0.046(4) 0.054(4) 0.032(3) -0.017(3) -0.019(2)
C101 0.053(4) 0.104(6) 0.053(4) 0.032(4) 0.007(3) 0.012(4)
C103 0.047(3) 0.055(3) 0.011(2) -0.019(2) -0.005(2) 0.034(3)
C102 0.030(3) 0.056(4) 0.030(3) -0.001(3) 0.004(2) 0.010(3)

loop_
_atom_type_symbol
_atom_type_description
_atom_type_scat_dispersion_real
_atom_type_scat_dispersion_imag
_atom_type_scat_source
C C 0.0033 0.0016 'International Tables Vol C Tables 4.2.6.8 and 6.1.1.4'
H H 0.0000 0.0000 'International Tables Vol C Tables 4.2.6.8 and 6.1.1.4'
N N 0.0061 0.0033 'International Tables Vol C Tables 4.2.6.8 and 6.1.1.4'
O O 0.0106 0.0060 'International Tables Vol C Tables 4.2.6.8 and 6.1.1.4'
P P 0.1023 0.0942 'International Tables Vol C Tables 4.2.6.8 and 6.1.1.4'
Re Re -1.0185 7.2310 'International Tables Vol C Tables 4.2.6.8 and 6.1.1.4'
Au Au -2.0133 8.8022 'International Tables Vol C Tables 4.2.6.8 and 6.1.1.4'
S S 0.1246 0.1234 'International Tables Vol C Tables 4.2.6.8 and 6.1.1.4'
F F 0.0171 0.0103 'International Tables Vol C Tables 4.2.6.8 and 6.1.1.4'

loop_
_geom_angle_atom_site_label_1
_geom_angle_atom_site_label_2
_geom_angle_atom_site_label_3
_geom_angle
N4 Au1 P1 176.87(10)
C1 Re1 C3 89.49(18)
C1 Re1 C2 87.37(17)
C3 Re1 C2 87.22(17)
C1 Re1 N1 95.12(15)
C3 Re1 N1 174.20(15)
C2 Re1 N1 96.49(15)
C1 Re1 N3 94.30(15)
C3 Re1 N3 92.05(15)
C2 Re1 N3 178.17(15)
N1 Re1 N3 84.11(12)
C1 Re1 N2 169.81(15)
C3 Re1 N2 100.26(16)
C2 Re1 N2 96.00(15)
N1 Re1 N2 74.97(12)
N3 Re1 N2 82.48(12)
O1 C1 Re1 175.8(4)
O2 C2 Re1 176.7(4)
O3 C3 Re1 179.0(4)
C4 N1 C8 118.0(3)
C4 N1 Re1 124.6(3)
C8 N1 Re1 117.3(3)
C13 N2 C9 118.8(4)
C13 N2 Re1 124.6(3)
C9 N2 Re1 116.5(3)
N1 C4 C5 123.2(4)
C6 C5 C4 118.3(4)
C5 C6 C7 119.3(4)
C6 C7 C8 119.8(4)
N1 C8 C7 121.4(4)
N1 C8 C9 114.9(3)
C7 C8 C9 123.8(4)
N2 C9 C10 121.4(4)
N2 C9 C8 116.2(4)
C10 C9 C8 122.4(4)
C11 C10 C9 118.8(4)
C12 C11 C10 119.8(4)
C11 C12 C13 119.0(4)
N2 C13 C12 122.1(4)
C16 N3 C14 105.1(3)
C16 N3 Re1 126.1(3)
C14 N3 Re1 128.9(3)
C16 N4 C15 106.3(3)
C16 N4 Au1 125.7(3)
C15 N4 Au1 127.9(3)
C15 C14 N3 109.3(4)
C14 C15 N4 107.2(4)
N4 C16 N3 112.1(3)
C21 P1 C41 108.00(19)
C21 P1 C31 106.44(19)
C41 P1 C31 104.43(19)
C21 P1 Au1 110.77(13)
C41 P1 Au1 115.27(14)
C31 P1 Au1 111.39(14)
C22 C21 C26 119.3(4)
C22 C21 P1 117.4(3)
C26 C21 P1 123.4(3)
C23 C22 C21 120.1(4)
C24 C23 C22 120.4(4)
C25 C24 C23 119.6(4)
C24 C25 C26 120.6(4)
C25 C26 C21 119.9(4)
C36 C31 C32 119.8(4)
C36 C31 P1 122.8(3)
C32 C31 P1 117.3(3)
C33 C32 C31 120.0(4)
C34 C33 C32 120.1(4)
C33 C34 C35 120.5(4)
C34 C35 C36 120.3(4)
C35 C36 C31 119.3(4)
C46 C41 C42 119.8(4)
C46 C41 P1 119.7(3)
C42 C41 P1 120.4(3)
C43 C42 C41 119.8(5)
C42 C43 C44 120.4(5)
C43 C44 C45 120.3(4)
C46 C45 C44 119.4(5)
C41 C46 C45 120.2(4)
N8 Au2 P2 177.93(10)
C49 Re2 C48 87.53(17)
C49 Re2 C47 88.63(18)
C48 Re2 C47 89.61(18)
C49 Re2 N6 95.38(15)
C48 Re2 N6 96.37(15)
C47 Re2 N6 172.93(15)
C49 Re2 N7 93.99(15)
C48 Re2 N7 178.34(15)
C47 Re2 N7 89.76(15)
N6 Re2 N7 84.15(12)
C49 Re2 N5 169.95(15)
C48 Re2 N5 95.57(15)
C47 Re2 N5 100.92(15)
N6 Re2 N5 74.81(12)
N7 Re2 N5 83.04(12)
O4 C47 Re2 176.8(4)
O5 C48 Re2 177.4(4)
O6 C49 Re2 177.6(4)
C50 N5 C54 118.6(3)
C50 N5 Re2 124.6(3)
C54 N5 Re2 116.7(3)
C59 N6 C55 118.7(4)
C59 N6 Re2 124.3(3)
C55 N6 Re2 116.8(3)
N5 C50 C51 122.3(4)
C52 C51 C50 119.0(4)
C51 C52 C53 119.3(4)
C52 C53 C54 119.4(4)
N5 C54 C53 121.4(4)
N5 C54 C55 115.5(3)
C53 C54 C55 123.1(4)
N6 C55 C56 121.1(4)
N6 C55 C54 115.6(3)
C56 C55 C54 123.3(4)
C57 C56 C55 119.4(4)
C56 C57 C58 119.3(4)
C57 C58 C59 118.8(4)
N6 C59 C58 122.6(4)
C62 N7 C60 104.9(3)
C62 N7 Re2 126.2(3)
C60 N7 Re2 128.7(3)
C60 C61 N8 108.0(4)
N7 C62 N8 112.8(3)
C62 N8 C61 105.2(3)
C62 N8 Au2 125.2(3)
C61 N8 Au2 129.4(3)
C61 C60 N7 109.1(4)
C81 P2 C91 107.45(19)
C81 P2 C71 106.03(19)
C91 P2 C71 106.19(19)
C81 P2 Au2 110.71(14)
C91 P2 Au2 113.24(14)
C71 P2 Au2 112.79(13)
C76 C71 C72 119.6(4)
C76 C71 P2 121.4(3)
C72 C71 P2 119.0(3)
C73 C72 C71 120.3(4)
C74 C73 C72 119.7(4)
C75 C74 C73 120.7(4)
C74 C75 C76 120.1(4)
C75 C76 C71 119.6(4)
C82 C81 C86 119.1(4)
C82 C81 P2 118.3(3)
C86 C81 P2 122.5(3)
C83 C82 C81 120.4(4)
C84 C83 C82 120.5(4)
C83 C84 C85 119.8(4)
C84 C85 C86 120.3(4)
C85 C86 C81 120.0(4)
C96 C91 C92 120.1(4)
C96 C91 P2 118.3(3)
C92 C91 P2 121.6(3)
C93 C92 C91 119.1(4)
C94 C93 C92 120.9(4)
C93 C94 C95 120.0(4)
C96 C95 C94 119.9(4)
C95 C96 C91 119.9(4)
O9 S1 O7 115.5(2)
O9 S1 O8 114.7(2)
O7 S1 O8 114.0(2)
O9 S1 C97 103.9(3)
O7 S1 C97 104.3(2)
O8 S1 C97 102.4(2)
F2 C97 F3 107.6(4)
F2 C97 F1 108.2(5)
F3 C97 F1 107.0(4)
F2 C97 S1 112.1(4)
F3 C97 S1 111.4(4)
F1 C97 S1 110.4(3)
O10 S2 O12 115.6(3)
O10 S2 O11 114.5(4)
O12 S2 O11 113.3(3)
O10 S2 C98 105.0(4)
O12 S2 C98 106.1(2)
O11 S2 C98 100.3(4)
F6 C98 F5 106.4(7)
F6 C98 F4 108.8(5)
F5 C98 F4 107.0(6)
F6 C98 S2 112.4(6)
F5 C98 S2 110.6(5)
F4 C98 S2 111.5(4)
C100 O13 C102 115.9(5)
O13 C100 C101 117.8(7)
O13 C102 C103 104.8(5)

loop_
_geom_bond_atom_site_label_1
_geom_bond_atom_site_label_2
_geom_bond_distance
Au1 N4 2.048(3)
Au1 P1 2.2330(10)
Re1 C1 1.915(4)
Re1 C3 1.923(4)
Re1 C2 1.928(4)
Re1 N1 2.166(3)
Re1 N3 2.172(3)
Re1 N2 2.177(3)
C1 O1 1.149(5)
C2 O2 1.146(5)
C3 O3 1.150(5)
N1 C4 1.339(5)
N1 C8 1.357(5)
N2 C13 1.346(5)
N2 C9 1.350(5)
C4 C5 1.386(6)
C5 C6 1.374(6)
C6 C7 1.379(6)
C7 C8 1.381(6)
C8 C9 1.476(6)
C9 C10 1.396(6)
C10 C11 1.380(6)
C11 C12 1.367(7)
C12 C13 1.386(6)
N3 C16 1.343(5)
N3 C14 1.373(5)
N4 C16 1.335(5)
N4 C15 1.379(5)
C14 C15 1.360(6)
P1 C21 1.811(4)
P1 C41 1.814(4)
P1 C31 1.815(4)
C21 C22 1.387(6)
C21 C26 1.393(6)
C22 C23 1.386(6)
C23 C24 1.380(7)
C24 C25 1.377(7)
C25 C26 1.385(6)
C31 C36 1.394(6)
C31 C32 1.402(6)
C32 C33 1.382(6)
C33 C34 1.380(7)
C34 C35 1.381(7)
C35 C36 1.394(6)
C41 C46 1.379(6)
C41 C42 1.404(6)
C42 C43 1.371(7)
C43 C44 1.379(7)
C44 C45 1.391(7)
C45 C46 1.389(6)
Au2 N8 2.048(3)
Au2 P2 2.2354(10)
Re2 C49 1.914(4)
Re2 C48 1.929(5)
Re2 C47 1.931(4)
Re2 N6 2.170(3)
Re2 N7 2.174(3)
Re2 N5 2.180(3)
C47 O4 1.141(5)
C48 O5 1.145(5)
C49 O6 1.148(5)
N5 C50 1.344(5)
N5 C54 1.357(5)
N6 C59 1.342(5)
N6 C55 1.358(5)
C50 C51 1.392(6)
C51 C52 1.376(6)
C52 C53 1.381(6)
C53 C54 1.392(6)
C54 C55 1.470(6)
C55 C56 1.392(6)
C56 C57 1.379(6)
C57 C58 1.381(6)
C58 C59 1.382(6)
N7 C62 1.334(5)
N7 C60 1.369(5)
C61 C60 1.353(6)
C61 N8 1.375(5)
C62 N8 1.337(5)
P2 C81 1.809(4)
P2 C91 1.815(4)
P2 C71 1.818(4)
C71 C76 1.393(6)
C71 C72 1.395(6)
C72 C73 1.384(6)
C73 C74 1.381(7)
C74 C75 1.379(7)
C75 C76 1.392(6)
C81 C82 1.385(6)
C81 C86 1.397(6)
C82 C83 1.382(6)
C83 C84 1.376(7)
C84 C85 1.383(7)
C85 C86 1.384(7)
C91 C96 1.389(6)
C91 C92 1.401(6)
C92 C93 1.384(6)
C93 C94 1.377(7)
C94 C95 1.392(7)
C95 C96 1.386(6)
S1 O9 1.430(4)
S1 O7 1.438(3)
S1 O8 1.446(3)
S1 C97 1.815(5)
C97 F2 1.307(6)
C97 F3 1.327(6)
C97 F1 1.336(6)
S2 O10 1.389(4)
S2 O12 1.426(3)
S2 O11 1.433(5)
S2 C98 1.783(6)
C98 F6 1.284(9)
C98 F5 1.319(9)
C98 F4 1.338(6)
O13 C100 1.252(7)
O13 C102 1.389(7)
C100 C101 1.476(8)
C103 C102 1.463(7)
